data_2010694
loop_
_publ_author_name
'Lu, Weimin'
'Wu, Bin'
'Wang, Lina'
'Lu, Yueqing'

_publ_section_title Aquatris(1,10-phenanthroline)(<i>trans</i>-2,3-dimethylacrylato)ytterbium(III)
_journal_issue 3
_journal_name_full 'Acta Crystallographica Section C'
_journal_page_first 316
_journal_page_last 318
_journal_paper_doi 10.1107/S0108270199016169
_journal_volume 56
_journal_year 2000
_chemical_formula_iupac '[Yb (C5 H7 O2)3 (C12 H8 N2) (H2 O)]'
_chemical_formula_moiety 'C27 H31 N2 O7 Yb'
_chemical_formula_sum 'C27 H31 N2 O7 Yb'
_chemical_formula_weight 668.59
_chemical_name_systematic ' Aquatris(trans-2,3-dimethylacrylato)(1,10-phenanthroline)ytterbium(III)'
_space_group_IT_number 14
_symmetry_cell_setting monoclinic
_symmetry_space_group_name_Hall '-P 2yn'
_symmetry_space_group_name_H-M 'P 1 21/n 1'
_cell_angle_alpha 90
_cell_angle_beta 99.92(2)
_cell_angle_gamma 90
_cell_formula_units_Z 4
_cell_length_a 9.512(3)
_cell_length_b 20.472(10)
_cell_length_c 14.412(3)
_cell_measurement_reflns_used 21
_cell_measurement_temperature 293
_cell_measurement_theta_max 25.18
_cell_measurement_theta_min 13.93
_cell_volume 2764.5(17)
_computing_cell_refinement 'MSC/AFC Diffractometer Control Software'
_computing_data_collection
;
MSC/AFC Diffractometer Control Software
 (Molecular Structure Coprporation, 1988)
;
_computing_data_reduction 'TEXSAN (Molecular Structure Coprporation, 1985)'
_computing_publication_material TEXSAN
_computing_structure_refinement TEXSAN
_computing_structure_solution
;
DIRDIF92 (Beurskens et al., 1992),
SHELXS86 (Sheldrick, 1985)
;
_diffrn_measurement_device_type 'AFC-7R four-circle'
_diffrn_measurement_method '\w/2\q scans'
_diffrn_radiation_type 'Mo K\a'
_diffrn_radiation_wavelength .71069
_diffrn_reflns_av_R_equivalents .053
_diffrn_reflns_limit_h_max 11
_diffrn_reflns_limit_h_min 0
_diffrn_reflns_limit_k_max 24
_diffrn_reflns_limit_k_min 0
_diffrn_reflns_limit_l_max 17
_diffrn_reflns_limit_l_min -17
_diffrn_reflns_number 5655
_diffrn_reflns_theta_max 25.50
_diffrn_standards_decay_% 5.66
_diffrn_standards_interval_count 200
_diffrn_standards_number 3
_exptl_absorpt_coefficient_mu 3.43
_exptl_absorpt_correction_T_max .504
_exptl_absorpt_correction_T_min .377
_exptl_absorpt_correction_type refdelf
_exptl_absorpt_process_details '(Walker & Stuart, 1983)'
_exptl_crystal_colour colourless
_exptl_crystal_density_diffrn 1.606
_exptl_crystal_density_meas 1.64
_exptl_crystal_description 'square prism'
_exptl_crystal_F_000 1332.00
_exptl_crystal_size_max .30
_exptl_crystal_size_mid .20
_exptl_crystal_size_min .20
_refine_diff_density_max 1.08
_refine_diff_density_min -1.21
_refine_ls_extinction_coef '1.69042 \\times 10^-7^'
_refine_ls_extinction_method 'Secondary  extinction (Zachariasen, 1963)'
_refine_ls_goodness_of_fit_ref 1.980
_refine_ls_hydrogen_treatment noref
_refine_ls_number_parameters 335
_refine_ls_number_reflns 3359
_refine_ls_R_factor_gt .052
_refine_ls_shift/su_max .05
_refine_ls_structure_factor_coef F
_refine_ls_weighting_details 'w = 1/\s^2^(Fo)+4(Fo)^2^/\s^2^(Fo)^2^'
_refine_ls_weighting_scheme calc
_refine_ls_wR_factor_ref .063
_reflns_number_gt 3359
_reflns_number_total 5384
_reflns_threshold_expression I>2.5\s(I)
_cod_data_source_file bm1371.cif
_cod_data_source_block I
_cod_depositor_comments
;
The following automatic conversions were performed:

'_atom_site_adp_type' tag value 'Uij' was replaced with 'Uani' value
68 times.

Automatic conversion script
Id: cif_fix_values 1646 2011-03-28 12:23:43Z adriana 

The following automatic conversions were performed:

'_refine_ls_weighting_scheme' value 'w =
1/\s^2^(Fo)+4(Fo)^2^/\s^2^(Fo)^2^' was changed to 'calc'. New tag
'_refine_ls_weighting_details' was created. The value of the new tag
was set to 'w = 1/\s^2^(Fo)+4(Fo)^2^/\s^2^(Fo)^2^'.

Automatic conversion script
Id: cif_fix_values 3143 2015-03-26 13:38:13Z robertas 
;
_cod_original_cell_volume 2764.0(10)
_cod_original_sg_symbol_H-M 'P 21/n'
_cod_database_code 2010694

loop_
_symmetry_equiv_pos_as_xyz
'  +x,  +y,  +z'
1/2-x,1/2+y,1/2-z
'  -x,  -y,  -z'
1/2+x,1/2-y,1/2+z

loop_
_atom_site_label
_atom_site_fract_x
_atom_site_fract_y
_atom_site_fract_z
_atom_site_U_iso_or_equiv
_atom_site_adp_type
_atom_site_type_symbol
Yb .02508(5) .03570(2) .20685(3) .0443 Uani Yb
O1 .1090(10) .1360(4) .2433(5) .0661 Uani O
O2 .1050(10) .2016(4) .1216(6) .0976 Uani O
O3 -.0629(9) -.0626(4) .2581(5) .0595 Uani O
O4 -.0824(9) -.0501(4) .1058(5) .0518 Uani O
O5 .2309(9) -.0117(5) .1733(5) .0673 Uani O
O6 .2201(8) .0061(4) .3216(5) .0591 Uani O
O7 .0138(9) .0843(4) .0622(5) .0582 Uani O
N1 -.0713(10) .0675(4) .3480(5) .0431 Uani N
N2 -.2295(10) .0687(5) .1737(6) .0507 Uani N
C1 .0070(10) .0693(6) .4317(8) .0543 Uani C
C2 -.045(2) .0883(7) .5129(8) .0664 Uani C
C3 -.182(2) .1064(7) .5055(8) .0639 Uani C
C4 -.2700(10) .1076(6) .4149(7) .0523 Uani C
C5 -.415(2) .1274(7) .4010(9) .0719 Uani C
C6 -.4950(10) .1276(7) .3160(10) .0746 Uani C
C7 -.4370(10) .1064(7) .2358(8) .0592 Uani C
C8 -.5150(10) .1039(7) .1443(10) .0736 Uani C
C9 -.4500(10) .0841(8) .0720(9) .0749 Uani C
C10 -.3090(10) .0667(7) .0888(9) .0651 Uani C
C11 -.2930(10) .0874(5) .2472(7) .0443 Uani C
C12 -.2070(10) .0877(5) .3405(7) .0438 Uani C
C13 .1310(10) .1897(6) .2058(8) .0586 Uani C
C14 .2020(10) .2424(6) .2736(8) .0561 Uani C
C15 .213(2) .2339(7) .3620(10) .0782 Uani C
C16 .277(2) .2808(9) .4410(10) .1256 Uani C
C17 .250(2) .3002(8) .2250(10) .1111 Uani C
C18 -.1010(10) -.0842(6) .1765(8) .0482 Uani C
C19 -.1740(10) -.1501(6) .1635(8) .0528 Uani C
C20 -.241(2) -.1657(7) .0749(9) .0718 Uani C
C21 -.324(2) -.2240(10) .0480(10) .1325 Uani C
C22 -.175(2) -.1913(8) .2456(9) .0895 Uani C
C23 .2870(10) -.0153(6) .2606(8) .0516 Uani C
C24 .4320(10) -.0450(7) .2876(9) .0638 Uani C
C25 .4920(10) -.0443(6) .3765(8) .0599 Uani C
C26 .635(2) -.0717(8) .4140(10) .0851 Uani C
C27 .4970(10) -.0728(8) .2082(10) .0817 Uani C
H1 .1202 .0505 .4393 .0858 Uani H
H2 .0168 .0886 .5722 .0784 Uani H
H3 -.2202 .1183 .5600 .0858 Uani H
H4 -.4569 .1406 .4536 .0830 Uani H
H5 -.5913 .1419 .3079 .0858 Uani H
H6 -.6129 .1163 .1319 .0858 Uani H
H7 -.5011 .0828 .0093 .0866 Uani H
H8 -.2651 .0521 .0381 .0821 Uani H
H9 .1765 .1941 .3820 .0766 Uani H
H10 .2703 .2617 .5000 .1552 Uani H
H11 .2255 .3206 .4339 .1552 Uani H
H12 .3740 .2885 .4370 .1552 Uani H
H13 .2008 .3379 .2400 .0766 Uani H
H14 .3499 .3062 .2442 .1224 Uani H
H15 .2304 .2934 .1584 .1224 Uani H
H16 -.2314 -.1349 .0265 .0883 Uani H
H17 -.3561 -.2226 -.0187 .1513 Uani H
H18 -.2637 -.2609 .0626 .1224 Uani H
H19 -.4011 -.2254 .0797 .1513 Uani H
H20 -.1326 -.2317 .2360 .1047 Uani H
H21 -.2707 -.1974 .2542 .1047 Uani H
H22 -.1226 -.1701 .2993 .1047 Uani H
H23 .4669 -.0335 .4533 .0858 Uani H
H24 .6246 -.1133 .4406 .0858 Uani H
H25 .6877 -.0759 .3636 .1011 Uani H
H26 .6843 -.0432 .4602 .1011 Uani H
H27 .5110 -.0387 .1663 .1011 Uani H
H28 .4358 -.1050 .1762 .0959 Uani H
H29 .5869 -.0920 .2334 .0858 Uani H
H30 .0586 .1262 .0569 .0709 Uani H
H31 -.0353 .0643 .0065 .1333 Uani H

loop_
_atom_site_aniso_label
_atom_site_aniso_U_11
_atom_site_aniso_U_22
_atom_site_aniso_U_33
_atom_site_aniso_U_12
_atom_site_aniso_U_13
_atom_site_aniso_U_23
_atom_site_aniso_type_symbol
Yb .0529(3) .0495(3) .0323(3) .0037(3) .0124(2) -.0023(3) Yb
O1 .105(7) .048(5) .045(5) -.011(5) .013(5) -.001(4) O
O2 .180(10) .063(6) .049(5) -.017(7) .031(7) .001(5) O
O3 .081(6) .056(5) .040(4) -.013(5) .009(4) -.006(4) O
O4 .075(5) .048(5) .034(4) -.003(4) .015(4) -.010(3) O
O5 .059(5) .100(7) .046(5) .020(5) .016(4) -.013(5) O
O6 .053(5) .082(6) .042(4) .017(5) .007(4) -.008(4) O
O7 .080(6) .065(5) .031(4) .000(5) .013(4) .006(4) O
N1 .059(6) .044(5) .027(4) .007(5) .008(4) .008(4) N
N2 .057(6) .055(6) .040(5) .006(5) .007(4) -.008(5) N
C1 .065(8) .056(7) .044(7) .012(7) .015(6) .006(6) C
C2 .087(10) .077(10) .038(6) .001(8) .018(6) -.009(6) C
C3 .091(10) .065(8) .039(6) .002(8) .023(7) -.007(6) C
C4 .061(7) .053(7) .044(6) .006(6) .014(6) -.004(6) C
C5 .090(10) .080(10) .054(8) .011(8) .028(8) -.010(7) C
C6 .077(10) .080(10) .075(10) .018(8) .030(8) -.001(8) C
C7 .063(8) .066(8) .049(7) .005(7) .010(6) -.003(6) C
C8 .055(8) .090(10) .078(9) .012(8) .010(7) .013(9) C
C9 .064(8) .110(10) .049(7) .015(8) .000(6) -.004(8) C
C10 .073(9) .072(9) .053(8) .002(8) .017(7) -.005(7) C
C11 .050(6) .044(7) .042(6) .001(5) .017(5) .001(5) C
C12 .062(7) .033(6) .039(6) .008(5) .017(5) .006(5) C
C13 .085(9) .054(8) .041(6) .002(7) .022(6) .000(6) C
C14 .072(8) .042(7) .056(8) .009(6) .016(7) .004(6) C
C15 .100(10) .061(9) .073(10) -.014(8) .012(9) -.024(8) C
C16 .15(2) .100(10) .110(10) -.010(10) -.030(10) -.030(10) C
C17 .15(2) .070(10) .130(10) -.030(10) .060(10) -.010(10) C
C18 .058(7) .049(7) .040(6) .000(6) .013(5) -.012(6) C
C19 .059(7) .052(7) .052(7) .012(6) .020(6) .000(6) C
C20 .080(9) .080(10) .057(8) -.028(8) .010(7) -.016(7) C
C21 .15(2) .12(2) .13(2) .000(10) .010(10) -.020(10) C
C22 .120(10) .090(10) .052(8) -.010(10) -.003(8) .014(8) C
C23 .065(7) .054(8) .036(6) .004(6) .008(6) .001(5) C
C24 .059(7) .074(9) .062(8) .008(7) .020(6) .006(7) C
C25 .063(7) .069(9) .044(7) .011(7) -.002(6) .009(6) C
C26 .072(9) .110(10) .073(9) .026(9) .007(8) .003(9) C
C27 .066(9) .100(10) .080(10) .032(8) .028(8) .005(9) C

loop_
_atom_type_symbol
_atom_type_scat_dispersion_real
_atom_type_scat_dispersion_imag
_atom_type_scat_source
C .003 .002 'International Tables'
H .000 .000 'International Tables'
O .011 .006 'International Tables'
Yb -.385 5.549 'International Tables'
N .006 .003 'International Tables'

loop_
_geom_angle_atom_site_label_1
_geom_angle_atom_site_label_2
_geom_angle_atom_site_label_3
_geom_angle
_geom_angle_publ_flag
O1 Yb O3 147.9(3) yes
O1 Yb O4 156.3(3) yes
O1 Yb O5 98.9(3) yes
O1 Yb O6 82.2(3) yes
O1 Yb O7 76.9(3) yes
O1 Yb N1 74.4(3) yes
O1 Yb N2 95.3(3) yes
O3 Yb O4 54.9(2) yes
O3 Yb O5 93.8(3) yes
O3 Yb O6 80.7(3) yes
O3 Yb O7 133.9(3) yes
O3 Yb N1 76.3(3) yes
O3 Yb N2 84.6(3) yes
O4 Yb O5 81.5(3) yes
O4 Yb O6 116.3(3) yes
O4 Yb O7 79.5(3) yes
O4 Yb N1 121.1(3) yes
O4 Yb N2 77.4(3) yes
O5 Yb O6 56.1(3) yes
O5 Yb O7 84.3(3) yes
O5 Yb N1 137.3(3) yes
O5 Yb N2 155.4(3) yes
O6 Yb O7 131.4(3) yes
O6 Yb N1 81.2(3) yes
O6 Yb N2 146.6(3) yes
O7 Yb N1 132.1(3) yes
O7 Yb N2 79.4(3) yes
N1 Yb N2 66.2(3) yes
Yb O1 C13 141.4(8) no
Yb O3 C18 94.0(7) no
Yb O4 C18 91.2(6) no
Yb O5 C23 92.3(7) no
Yb O6 C23 91.7(7) no
Yb N1 C1 122.6(8) no
Yb N1 C12 120.4(6) no
C1 N1 C12 116.9(9) no
Yb N2 C10 123.6(8) no
Yb N2 C11 118.5(7) no
C10 N2 C11 117.0(10) no
N1 C1 C2 123.0(10) no
C1 C2 C3 119.0(10) no
C2 C3 C4 119.0(10) no
C3 C4 C5 122.0(10) no
C3 C4 C12 116.0(10) no
C5 C4 C12 121.0(10) no
C4 C5 C6 121.0(10) no
C5 C6 C7 120.0(10) no
C6 C7 C8 123.0(10) no
C6 C7 C11 119.0(10) no
C8 C7 C11 116.0(10) no
C7 C8 C9 119.0(10) no
C8 C9 C10 120.0(10) no
N2 C10 C9 122.0(10) no
N2 C11 C7 122.0(10) no
N2 C11 C12 117.9(10) no
C7 C11 C12 119.4(10) no
N1 C12 C4 124.0(10) no
N1 C12 C11 117.0(9) no
C4 C12 C11 118.0(10) no
O1 C13 O2 125.0(10) no
O1 C13 C14 115.0(10) no
O2 C13 C14 119.0(10) no
C13 C14 C15 119.0(10) no
C13 C14 C17 113.0(10) no
C15 C14 C17 127.0(10) no
C14 C15 C16 127.0(10) no
O3 C18 O4 119.0(10) no
O3 C18 C19 119.0(10) no
O4 C18 C19 121.0(9) no
C18 C19 C20 117.0(10) no
C18 C19 C22 118.0(10) no
C20 C19 C22 124.0(10) no
C19 C20 C21 126.0(10) no
O5 C23 O6 119.0(10) no
O5 C23 C24 119.0(10) no
O6 C23 C24 121.0(10) no
C23 C24 C25 118.0(10) no
C23 C24 C27 116.0(10) no
C25 C24 C27 125.0(10) no
C24 C25 C26 124.0(10) no

loop_
_geom_bond_atom_site_label_1
_geom_bond_atom_site_label_2
_geom_bond_site_symmetry_1
_geom_bond_site_symmetry_2
_geom_bond_distance
_geom_bond_publ_flag
Yb O1 . . 2.233(8) yes
Yb O3 . . 2.347(8) yes
Yb O4 . . 2.396(7) yes
Yb O5 . . 2.310(8) yes
Yb O6 . . 2.342(7) yes
Yb O7 . . 2.295(7) yes
Yb N1 . . 2.458(8) yes
Yb N2 . . 2.480(9) yes
O1 C13 . . 1.260(10) yes
O2 C13 . . 1.220(10) yes
O3 C18 . . 1.250(10) yes
O4 C18 . . 1.270(10) yes
O5 C23 . . 1.280(10) yes
O6 C23 . . 1.250(10) yes
N1 C1 . . 1.300(10) no
N1 C12 . . 1.340(10) no
N2 C10 . . 1.320(10) no
N2 C11 . . 1.360(10) no
C1 C2 . . 1.40(2) no
C2 C3 . . 1.35(2) no
C3 C4 . . 1.43(2) no
C4 C5 . . 1.42(2) no
C4 C12 . . 1.380(10) no
C5 C6 . . 1.32(2) no
C6 C7 . . 1.43(2) no
C7 C8 . . 1.40(2) no
C7 C11 . . 1.40(2) no
C8 C9 . . 1.37(2) no
C9 C10 . . 1.36(2) no
C11 C12 . . 1.450(10) no
C13 C14 . . 1.53(2) no
C14 C15 . . 1.28(2) no
C14 C17 . . 1.49(2) no
C15 C16 . . 1.53(2) no
C18 C19 . . 1.51(2) no
C19 C20 . . 1.36(2) no
C19 C22 . . 1.45(2) no
C20 C21 . . 1.45(2) no
C23 C24 . . 1.50(2) no
C24 C25 . . 1.31(2) no
C24 C27 . . 1.51(2) no
C25 C26 . . 1.49(2) no

loop_
_geom_hbond_atom_site_label_D
_geom_hbond_atom_site_label_H
_geom_hbond_atom_site_label_A
_geom_hbond_distance_DH
_geom_hbond_distance_HA
_geom_hbond_distance_DA
_geom_hbond_angle_DHA
O7 H30 O2 .97 1.82 2.650(12) 141.6
